data_1565372
loop_
_publ_author_name
'Borys, Andryj M.'
'Clark, Ewan R.'
'Saines, Paul J.'
'Alberola, Antonio'
'Rawson, Jeremy M.'

_publ_section_title
;
 A short, versatile route towards benzothiadiazinyl radicals.
;
_journal_issue 1
_journal_name_full 'Chemical science'
_journal_page_first 149
_journal_page_last 158
_journal_paper_doi 10.1039/d1sc04248c
_journal_volume 13
_journal_year 2021
_chemical_formula_moiety 'C15 H10 Cl3 N2 S'
_chemical_formula_sum 'C15 H10 Cl3 N2 S'
_chemical_formula_weight 356.66
_chemical_properties_physical Air-sensitive,Moisture-sensitive
_space_group_crystal_system monoclinic
_space_group_IT_number 14
_space_group_name_Hall '-P 2yn'
_space_group_name_H-M_alt 'P 1 21/n 1'
_atom_sites_solution_hydrogens geom
_atom_sites_solution_primary dual
_audit_creation_date 2018-06-27
_audit_creation_method
;
Olex2 1.2
(compiled 2018.05.29 svn.r3508 for OlexSys, GUI svn.r5506)
;
_audit_update_record
;
2021-08-03 deposited with the CCDC.	2021-11-23 downloaded from the CCDC.
;
_cell_angle_alpha 90
_cell_angle_beta 104.127(12)
_cell_angle_gamma 90
_cell_formula_units_Z 4
_cell_length_a 11.5111(15)
_cell_length_b 7.7055(8)
_cell_length_c 16.9368(18)
_cell_measurement_reflns_used 4990
_cell_measurement_temperature 149.99(10)
_cell_measurement_theta_max 74.8220
_cell_measurement_theta_min 4.1040
_cell_volume 1456.8(3)
_computing_cell_refinement 'CrysAlisPro 1.171.38.41 (Rigaku OD, 2015)'
_computing_data_collection 'CrysAlisPro 1.171.38.41 (Rigaku OD, 2015)'
_computing_data_reduction 'CrysAlisPro 1.171.38.41 (Rigaku OD, 2015)'
_computing_molecular_graphics 'Olex2 (Dolomanov et al., 2009)'
_computing_publication_material 'Olex2 (Dolomanov et al., 2009)'
_computing_structure_refinement 'ShelXL (Sheldrick, 2015)'
_computing_structure_solution 'ShelXT (Sheldrick, 2015)'
_diffrn_ambient_environment N~2~
_diffrn_ambient_temperature 149.99(10)
_diffrn_detector 'CCD plate'
_diffrn_detector_area_resol_mean 5.2774
_diffrn_detector_type AtlasS2
_diffrn_measured_fraction_theta_full 0.999
_diffrn_measured_fraction_theta_max 0.999
_diffrn_measurement_details
;
List of Runs (angles in degrees, time in seconds):

  # Type    Start    End  Width  t~exp~   \w     \q     \k     \f   Frames
#--------------------------------------------------------------------------
  1  \w   -114.00 -19.00   1.00   22.50    --  -41.76 -38.00  90.00   95
  2  \w   -120.00  -5.00   1.00   22.50    --  -41.76 -19.00 150.00  115
  3  \w      1.00  82.00   1.00   22.50    --   41.76 -99.00  60.00   81
  4  \w     27.00 109.00   1.00   95.00    --  108.25 -95.00  30.00   82
  5  \w     84.00 178.00   1.00   95.00    --  108.25  30.00  90.00   94
  6  \w     33.00 132.00   1.00   95.00    --  108.25 -30.00-150.00   99
  7  \w     84.00 178.00   1.00   95.00    --  108.25  45.00 -30.00   94
  8  \w     94.00 178.00   1.00   95.00    --  108.25 125.00 -90.00   84
  9  \w     27.00 109.00   1.00   95.00    --  108.25 -95.00  60.00   82
 10  \w     27.00 109.00   1.00   95.00    --  108.25 -95.00-120.00   82
 11  \w    -64.00 -35.00   1.00   22.50    --  -41.76  38.00 -90.00   29
 12  \w   -112.00 -15.00   1.00   22.50    --  -41.76 -57.00 -30.00   97
;
_diffrn_measurement_device 'four-circle diffractometer'
_diffrn_measurement_device_type 'SuperNova, Dual, Cu at zero, AtlasS2'
_diffrn_measurement_method '\w scans'
_diffrn_orient_matrix_type 'CrysAlisPro convention (1999,Acta A55,543-557)'
_diffrn_orient_matrix_UB_11 -0.1358606000
_diffrn_orient_matrix_UB_12 0.0336942000
_diffrn_orient_matrix_UB_13 -0.0247904000
_diffrn_orient_matrix_UB_21 0.0235589000
_diffrn_orient_matrix_UB_22 0.1937529000
_diffrn_orient_matrix_UB_23 -0.0121309000
_diffrn_orient_matrix_UB_31 -0.0008478000
_diffrn_orient_matrix_UB_32 -0.0353563000
_diffrn_orient_matrix_UB_33 -0.0897776000
_diffrn_radiation_monochromator mirror
_diffrn_radiation_probe x-ray
_diffrn_radiation_type CuK\a
_diffrn_radiation_wavelength 1.54184
_diffrn_reflns_av_R_equivalents 0.0574
_diffrn_reflns_av_unetI/netI 0.0513
_diffrn_reflns_Laue_measured_fraction_full 0.999
_diffrn_reflns_Laue_measured_fraction_max 0.999
_diffrn_reflns_limit_h_max 13
_diffrn_reflns_limit_h_min -13
_diffrn_reflns_limit_k_max 8
_diffrn_reflns_limit_k_min -9
_diffrn_reflns_limit_l_max 14
_diffrn_reflns_limit_l_min -20
_diffrn_reflns_number 7614
_diffrn_reflns_point_group_measured_fraction_full 0.999
_diffrn_reflns_point_group_measured_fraction_max 0.999
_diffrn_reflns_theta_full 65.973
_diffrn_reflns_theta_max 65.973
_diffrn_reflns_theta_min 4.210
_diffrn_source 'micro-focus sealed X-ray tube'
_diffrn_source_type 'SuperNova (Cu) X-ray Source'
_exptl_absorpt_coefficient_mu 6.972
_exptl_absorpt_correction_T_max 0.867
_exptl_absorpt_correction_T_min 0.514
_exptl_absorpt_correction_type gaussian
_exptl_absorpt_process_details
;
CrysAlisPro 1.171.38.41 (Rigaku Oxford Diffraction, 2015)
Numerical absorption correction based on gaussian integration over
			a multifaceted crystal model
Empirical absorption correction using spherical harmonics,
 implemented in SCALE3 ABSPACK scaling algorithm.
;
_exptl_crystal_colour 'dark violet'
_exptl_crystal_colour_modifier dark
_exptl_crystal_colour_primary violet
_exptl_crystal_density_diffrn 1.626
_exptl_crystal_description needle
_exptl_crystal_F_000 724
_exptl_crystal_size_max 0.132
_exptl_crystal_size_mid 0.041
_exptl_crystal_size_min 0.028
_refine_diff_density_max 0.383
_refine_diff_density_min -0.577
_refine_diff_density_rms 0.106
_refine_ls_extinction_method none
_refine_ls_goodness_of_fit_ref 1.053
_refine_ls_hydrogen_treatment constr
_refine_ls_matrix_type full
_refine_ls_number_parameters 190
_refine_ls_number_reflns 2532
_refine_ls_number_restraints 0
_refine_ls_restrained_S_all 1.053
_refine_ls_R_factor_all 0.0454
_refine_ls_R_factor_gt 0.0388
_refine_ls_shift/su_max 0.001
_refine_ls_shift/su_mean 0.000
_refine_ls_structure_factor_coef Fsqd
_refine_ls_weighting_details 'w=1/[\s^2^(Fo^2^)+(0.0720P)^2^+0.1350P] where P=(Fo^2^+2Fc^2^)/3'
_refine_ls_weighting_scheme calc
_refine_ls_wR_factor_gt 0.1031
_refine_ls_wR_factor_ref 0.1076
_reflns_Friedel_coverage 0.000
_reflns_number_gt 2325
_reflns_number_total 2532
_reflns_threshold_expression 'I > 2\s(I)'
_cod_data_source_file d1sc04248c2.cif
_cod_data_source_block serc084-r1-rf
_cod_depositor_comments 'Adding full bibliography for 1565368--1565385.cif.'
_cod_database_code 1565372
_shelx_shelxl_version_number 2016/6
_chemical_oxdiff_formula 'C15 H11 Cl3 N2 S1 '
_chemical_oxdiff_usercomment 'ABS-267 2,3-rad 150k'
_shelx_space_group_comment
;
The symmetry employed for this shelxl refinement is uniquely defined
by the following loop, which should always be used as a source of
symmetry information in preference to the above space-group names.
They are only intended as comments.
;
_reflns_odcompleteness_completeness 99.93
_reflns_odcompleteness_iscentric 1
_reflns_odcompleteness_theta 66.97
_olex2_refinement_description
;
1. Fixed Uiso
 At 1.2 times of:
  All C(H) groups, All C(H,H) groups
2.a Secondary CH2 refined with riding coordinates:
 C14(H14A,H14B), C15(H15A,H15B)
2.b Aromatic/amide H refined with riding coordinates:
 C7(H7), C12(H12), C6(H6), C3(H3), C5(H5), C4(H4)
;
_olex2_submission_special_instructions 'No special instructions were received'
_oxdiff_exptl_absorpt_empirical_details
;
Empirical correction (ABSPACK) includes:
- Absorption correction using spherical harmonics
- Frame scaling
;
_oxdiff_exptl_absorpt_empirical_full_max 1.913
_oxdiff_exptl_absorpt_empirical_full_min 0.693

loop_
_space_group_symop_operation_xyz
'x, y, z'
'-x+1/2, y+1/2, -z+1/2'
'-x, -y, -z'
'x-1/2, -y-1/2, z-1/2'

loop_
_atom_site_label
_atom_site_type_symbol
_atom_site_fract_x
_atom_site_fract_y
_atom_site_fract_z
_atom_site_U_iso_or_equiv
_atom_site_adp_type
_atom_site_occupancy
_atom_site_site_symmetry_order
_atom_site_calc_flag
_atom_site_refinement_flags_posn
_atom_site_refinement_flags_adp
_atom_site_refinement_flags_occupancy
_atom_site_disorder_assembly
_atom_site_disorder_group
S1 S 0.40478(4) 0.30608(7) 0.39621(3) 0.02482(18) Uani 1 1 d . . . . .
Cl3 Cl 0.81479(4) -0.05766(6) 0.44627(3) 0.02971(17) Uani 1 1 d . . . . .
Cl1 Cl 0.61622(5) 0.08302(8) 0.74481(3) 0.03382(18) Uani 1 1 d . . . . .
Cl2 Cl 0.96422(4) 0.17725(9) 0.64906(3) 0.0439(2) Uani 1 1 d . . . . .
N2 N 0.46859(14) 0.3378(2) 0.57992(9) 0.0218(3) Uani 1 1 d . . . . .
N1 N 0.32422(14) 0.3905(2) 0.45315(9) 0.0238(4) Uani 1 1 d . . . . .
C8 C 0.54754(16) 0.2511(2) 0.54596(11) 0.0198(4) Uani 1 1 d . . . . .
C1 C 0.36449(16) 0.3957(2) 0.53407(11) 0.0209(4) Uani 1 1 d . . . . .
C13 C 0.53016(16) 0.2172(3) 0.46168(11) 0.0211(4) Uani 1 1 d . . . . .
C14 C 0.67772(17) 0.2383(3) 0.68647(11) 0.0261(4) Uani 1 1 d . . . . .
H14A H 0.642669 0.351307 0.690723 0.031 Uiso 1 1 calc R . . . .
H14B H 0.763444 0.247328 0.709087 0.031 Uiso 1 1 calc R . . . .
C2 C 0.28307(16) 0.4801(3) 0.57799(11) 0.0228(4) Uani 1 1 d . . . . .
C11 C 0.71296(17) 0.0581(2) 0.48558(12) 0.0234(4) Uani 1 1 d . . . . .
C9 C 0.65453(17) 0.1882(3) 0.59891(11) 0.0218(4) Uani 1 1 d . . . . .
C10 C 0.73568(17) 0.0900(3) 0.56935(12) 0.0244(4) Uani 1 1 d . . . . .
C7 C 0.17424(17) 0.5501(3) 0.53518(13) 0.0268(4) Uani 1 1 d . . . . .
H7 H 0.151177 0.540496 0.478772 0.032 Uiso 1 1 calc R . . . .
C12 C 0.61168(17) 0.1210(3) 0.43171(11) 0.0229(4) Uani 1 1 d . . . . .
H12 H 0.598393 0.099122 0.376225 0.027 Uiso 1 1 calc R . . . .
C6 C 0.10057(18) 0.6335(3) 0.57629(15) 0.0327(5) Uani 1 1 d . . . . .
H6 H 0.027953 0.679693 0.547448 0.039 Uiso 1 1 calc R . . . .
C3 C 0.31611(18) 0.4949(3) 0.66209(12) 0.0313(5) Uani 1 1 d . . . . .
H3 H 0.388350 0.448095 0.691210 0.038 Uiso 1 1 calc R . . . .
C15 C 0.84561(19) 0.0181(3) 0.62696(13) 0.0338(5) Uani 1 1 d . . . . .
H15A H 0.872705 -0.083863 0.603001 0.041 Uiso 1 1 calc R . . . .
H15B H 0.826014 -0.016854 0.677197 0.041 Uiso 1 1 calc R . . . .
C5 C 0.1343(2) 0.6487(3) 0.66034(15) 0.0372(5) Uani 1 1 d . . . . .
H5 H 0.084607 0.705474 0.687851 0.045 Uiso 1 1 calc R . . . .
C4 C 0.2417(2) 0.5795(4) 0.70297(15) 0.0407(6) Uani 1 1 d . . . . .
H4 H 0.264448 0.589422 0.759369 0.049 Uiso 1 1 calc R . . . .

loop_
_atom_site_aniso_label
_atom_site_aniso_U_11
_atom_site_aniso_U_22
_atom_site_aniso_U_33
_atom_site_aniso_U_23
_atom_site_aniso_U_13
_atom_site_aniso_U_12
S1 0.0252(3) 0.0303(3) 0.0177(3) 0.00133(17) 0.00269(19) 0.00352(17)
Cl3 0.0317(3) 0.0270(3) 0.0341(3) -0.00080(19) 0.0151(2) 0.00498(18)
Cl1 0.0373(3) 0.0430(3) 0.0237(3) 0.0031(2) 0.0124(2) 0.0032(2)
Cl2 0.0223(3) 0.0694(5) 0.0373(3) -0.0029(3) 0.0020(2) 0.0056(2)
N2 0.0225(8) 0.0214(8) 0.0215(7) 0.0017(6) 0.0052(6) 0.0001(6)
N1 0.0218(8) 0.0276(9) 0.0208(8) 0.0003(6) 0.0030(6) 0.0014(6)
C8 0.0209(9) 0.0178(9) 0.0205(8) 0.0028(7) 0.0043(7) -0.0020(7)
C1 0.0204(9) 0.0195(9) 0.0226(9) 0.0028(7) 0.0053(7) -0.0032(7)
C13 0.0215(9) 0.0207(9) 0.0205(8) 0.0027(7) 0.0039(7) -0.0016(7)
C14 0.0259(9) 0.0291(11) 0.0218(9) 0.0007(8) 0.0027(7) 0.0036(8)
C2 0.0221(9) 0.0207(9) 0.0271(9) 0.0009(8) 0.0090(7) -0.0039(7)
C11 0.0259(9) 0.0182(9) 0.0292(10) 0.0002(8) 0.0130(8) 0.0004(7)
C9 0.0227(9) 0.0224(9) 0.0198(9) 0.0021(7) 0.0045(7) -0.0009(7)
C10 0.0256(9) 0.0212(10) 0.0263(9) 0.0043(8) 0.0059(8) 0.0017(7)
C7 0.0227(9) 0.0252(10) 0.0317(10) -0.0013(8) 0.0054(8) -0.0045(7)
C12 0.0273(9) 0.0215(10) 0.0208(9) -0.0009(7) 0.0079(7) -0.0046(8)
C6 0.0208(9) 0.0307(11) 0.0456(12) -0.0045(10) 0.0060(9) -0.0004(8)
C3 0.0271(10) 0.0410(12) 0.0271(10) 0.0014(9) 0.0090(8) 0.0031(9)
C15 0.0335(11) 0.0385(12) 0.0294(10) 0.0071(9) 0.0073(8) 0.0127(9)
C5 0.0289(11) 0.0427(13) 0.0450(13) -0.0078(11) 0.0185(10) -0.0016(10)
C4 0.0375(12) 0.0568(17) 0.0307(11) -0.0054(10) 0.0139(9) 0.0017(11)

loop_
_atom_type_symbol
_atom_type_description
_atom_type_scat_dispersion_real
_atom_type_scat_dispersion_imag
_atom_type_scat_source
C C 0.0181 0.0091 'International Tables Vol C Tables 4.2.6.8 and 6.1.1.4'
H H 0.0000 0.0000 'International Tables Vol C Tables 4.2.6.8 and 6.1.1.4'
Cl Cl 0.3639 0.7018 'International Tables Vol C Tables 4.2.6.8 and 6.1.1.4'
N N 0.0311 0.0180 'International Tables Vol C Tables 4.2.6.8 and 6.1.1.4'
S S 0.3331 0.5567 'International Tables Vol C Tables 4.2.6.8 and 6.1.1.4'

loop_
_exptl_crystal_face_index_h
_exptl_crystal_face_index_k
_exptl_crystal_face_index_l
_exptl_crystal_face_perp_dist
2 0 -11 0.0128
0 -5 0 0.0624
-2 0 11 0.0129
-1 5 1 0.0669
-2 -1 -10 0.0194
7 0 -6 0.0208
2 1 9 0.0170
-7 0 4 0.0069

loop_
_geom_angle_atom_site_label_1
_geom_angle_atom_site_label_2
_geom_angle_atom_site_label_3
_geom_angle
_geom_angle_site_symmetry_1
_geom_angle_site_symmetry_3
_geom_angle_publ_flag
N1 S1 C13 106.55(9) . . ?
C1 N2 C8 120.95(16) . . ?
C1 N1 S1 120.97(13) . . ?
N2 C8 C13 124.81(17) . . ?
N2 C8 C9 117.75(16) . . ?
C13 C8 C9 117.44(17) . . ?
N2 C1 N1 128.61(18) . . ?
N2 C1 C2 116.26(17) . . ?
N1 C1 C2 115.12(16) . . ?
C8 C13 S1 117.57(15) . . ?
C12 C13 S1 120.66(14) . . ?
C12 C13 C8 121.74(17) . . ?
Cl1 C14 H14A 109.2 . . ?
Cl1 C14 H14B 109.2 . . ?
H14A C14 H14B 107.9 . . ?
C9 C14 Cl1 111.99(14) . . ?
C9 C14 H14A 109.2 . . ?
C9 C14 H14B 109.2 . . ?
C7 C2 C1 120.47(18) . . ?
C3 C2 C1 120.23(17) . . ?
C3 C2 C7 119.27(19) . . ?
C10 C11 Cl3 120.25(15) . . ?
C12 C11 Cl3 117.95(15) . . ?
C12 C11 C10 121.78(18) . . ?
C8 C9 C14 117.18(17) . . ?
C10 C9 C8 120.99(17) . . ?
C10 C9 C14 121.79(17) . . ?
C11 C10 C15 120.85(18) . . ?
C9 C10 C11 119.06(17) . . ?
C9 C10 C15 120.09(18) . . ?
C2 C7 H7 119.9 . . ?
C6 C7 C2 120.17(19) . . ?
C6 C7 H7 119.9 . . ?
C13 C12 H12 120.5 . . ?
C11 C12 C13 118.93(17) . . ?
C11 C12 H12 120.5 . . ?
C7 C6 H6 119.8 . . ?
C7 C6 C5 120.3(2) . . ?
C5 C6 H6 119.8 . . ?
C2 C3 H3 119.9 . . ?
C2 C3 C4 120.2(2) . . ?
C4 C3 H3 119.9 . . ?
Cl2 C15 H15A 109.4 . . ?
Cl2 C15 H15B 109.4 . . ?
C10 C15 Cl2 111.01(16) . . ?
C10 C15 H15A 109.4 . . ?
C10 C15 H15B 109.4 . . ?
H15A C15 H15B 108.0 . . ?
C6 C5 H5 120.2 . . ?
C4 C5 C6 119.7(2) . . ?
C4 C5 H5 120.2 . . ?
C3 C4 H4 119.9 . . ?
C5 C4 C3 120.3(2) . . ?
C5 C4 H4 119.9 . . ?

loop_
_geom_bond_atom_site_label_1
_geom_bond_atom_site_label_2
_geom_bond_distance
_geom_bond_site_symmetry_2
_geom_bond_publ_flag
S1 N1 1.6278(17) . ?
S1 C13 1.7322(19) . ?
Cl3 C11 1.7303(19) . ?
Cl1 C14 1.803(2) . ?
Cl2 C15 1.805(3) . ?
N2 C8 1.363(3) . ?
N2 C1 1.335(2) . ?
N1 C1 1.336(3) . ?
C8 C13 1.417(3) . ?
C8 C9 1.420(3) . ?
C1 C2 1.482(3) . ?
C13 C12 1.386(3) . ?
C14 H14A 0.9700 . ?
C14 H14B 0.9700 . ?
C14 C9 1.492(3) . ?
C2 C7 1.394(3) . ?
C2 C3 1.386(3) . ?
C11 C10 1.400(3) . ?
C11 C12 1.381(3) . ?
C9 C10 1.387(3) . ?
C10 C15 1.503(3) . ?
C7 H7 0.9300 . ?
C7 C6 1.380(3) . ?
C12 H12 0.9300 . ?
C6 H6 0.9300 . ?
C6 C5 1.386(3) . ?
C3 H3 0.9300 . ?
C3 C4 1.388(3) . ?
C15 H15A 0.9700 . ?
C15 H15B 0.9700 . ?
C5 H5 0.9300 . ?
C5 C4 1.378(4) . ?
C4 H4 0.9300 . ?

loop_
_exptl_oxdiff_crystal_face_indexfrac_h
_exptl_oxdiff_crystal_face_indexfrac_k
_exptl_oxdiff_crystal_face_indexfrac_l
_exptl_oxdiff_crystal_face_x
_exptl_oxdiff_crystal_face_y
_exptl_oxdiff_crystal_face_z
1.6986 -0.2315 -10.9654 0.0333 0.1282 0.9912
0.4462 -4.9956 -0.0288 -0.2282 -0.9570 0.1788
-1.6692 -0.1141 10.9728 -0.0491 -0.1945 -0.9797
-0.5397 4.9875 0.6440 0.2254 0.9458 -0.2337
-1.7695 -0.9412 -9.5162 0.4446 -0.1086 0.8891
7.0117 -0.2502 -6.1736 -0.8080 0.1916 0.5571
2.3026 0.9280 9.1116 -0.5074 0.1235 -0.8528
-7.3820 0.0673 4.3376 0.8977 -0.2135 -0.3855
